data_4024709
loop_
_publ_author_name
'N. N. Bhuvan Kumar'
'M. Nagarjuna Reddy'
'K. C. Kumara Swamy'

_publ_section_title
;
Reactivity of Allenylphosphonates toward Salicylaldehydes and Activated
Phenols: Facile Synthesis of Chromenes and Substituted Butadienes
;
_journal_name_full 'Journal of Organic Chemistry'
_journal_page_first 5395
_journal_page_last 5404
_journal_paper_doi 10.1021/jo900896v
_journal_volume 74
_journal_year 2009
_chemical_formula_sum 'C19 H20 O2'
_chemical_formula_weight 280.35
_chemical_name_systematic
; 
 ? 
;
_space_group_IT_number 19
_symmetry_cell_setting orthorhombic
_symmetry_space_group_name_Hall 'P 2ac 2ab'
_symmetry_space_group_name_H-M 'P 21 21 21'
_atom_sites_solution_hydrogens geom
_atom_sites_solution_primary direct
_atom_sites_solution_secondary difmap
_audit_creation_method SHELXL-97
_cell_angle_alpha 90.00
_cell_angle_beta 90.00
_cell_angle_gamma 90.00
_cell_formula_units_Z 4
_cell_length_a 20.479(4)
_cell_length_b 14.045(3)
_cell_length_c 5.5773(11)
_cell_measurement_temperature 293(2)
_cell_measurement_theta_max 25.58
_cell_measurement_theta_min 2.63
_cell_volume 1604.2(6)
_computing_cell_refinement 'Bruker SMART'
_computing_data_collection 'Bruker SMART'
_computing_data_reduction 'Bruker SAINT'
_computing_molecular_graphics 'Bruker SHELXTL'
_computing_publication_material 'Bruker SHELXTL'
_computing_structure_refinement 'SHELXL-97 (Sheldrick, 1997)'
_computing_structure_solution 'SHELXS-97 (Sheldrick, 1990)'
_diffrn_ambient_temperature 293(2)
_diffrn_measured_fraction_theta_full 0.989
_diffrn_measured_fraction_theta_max 0.989
_diffrn_measurement_device_type 'CCD area detector'
_diffrn_measurement_method 'phi and omega scans'
_diffrn_radiation_monochromator graphite
_diffrn_radiation_source 'fine-focus sealed tube'
_diffrn_radiation_type MoK\a
_diffrn_radiation_wavelength 0.71073
_diffrn_reflns_av_R_equivalents 0.0426
_diffrn_reflns_av_sigmaI/netI 0.0310
_diffrn_reflns_limit_h_max 24
_diffrn_reflns_limit_h_min -24
_diffrn_reflns_limit_k_max 16
_diffrn_reflns_limit_k_min -16
_diffrn_reflns_limit_l_max 6
_diffrn_reflns_limit_l_min -6
_diffrn_reflns_number 13428
_diffrn_reflns_theta_full 25.00
_diffrn_reflns_theta_max 25.00
_diffrn_reflns_theta_min 1.76
_diffrn_standards_decay_% 0
_diffrn_standards_interval_count 'not applicable'
_diffrn_standards_interval_time 'not applicable'
_diffrn_standards_number 'not applicable'
_exptl_absorpt_coefficient_mu 0.074
_exptl_absorpt_correction_T_max 0.9839
_exptl_absorpt_correction_T_min 0.9768
_exptl_absorpt_correction_type empirical
_exptl_absorpt_process_details 'SADABS, Sheldrick (1996)'
_exptl_crystal_colour colourless
_exptl_crystal_density_diffrn 1.161
_exptl_crystal_density_method 'not measured'
_exptl_crystal_description blocks
_exptl_crystal_F_000 600
_exptl_crystal_size_max 0.32
_exptl_crystal_size_mid 0.22
_exptl_crystal_size_min 0.22
_refine_diff_density_max 0.158
_refine_diff_density_min -0.225
_refine_diff_density_rms 0.036
_refine_ls_abs_structure_details 'Flack H D (1983), Acta Cryst. A39, 876-881'
_refine_ls_abs_structure_Flack 0(3)
_refine_ls_extinction_method none
_refine_ls_goodness_of_fit_ref 1.430
_refine_ls_hydrogen_treatment constr
_refine_ls_matrix_type full
_refine_ls_number_parameters 193
_refine_ls_number_reflns 2798
_refine_ls_number_restraints 0
_refine_ls_restrained_S_all 1.430
_refine_ls_R_factor_all 0.0819
_refine_ls_R_factor_gt 0.0745
_refine_ls_shift/su_max 0.000
_refine_ls_shift/su_mean 0.000
_refine_ls_structure_factor_coef Fsqd
_refine_ls_weighting_details 'calc w=1/[\s^2^(Fo^2^)+(0.0354P)^2^+0.4689P] where P=(Fo^2^+2Fc^2^)/3'
_refine_ls_weighting_scheme calc
_refine_ls_wR_factor_gt 0.1416
_refine_ls_wR_factor_ref 0.1435
_reflns_number_gt 2625
_reflns_number_total 2798
_reflns_threshold_expression >2sigma(I)
_cod_data_source_file jo900896v_si_002_10.cif
_cod_data_source_block compd43
_cod_depositor_comments
;
The following automatic conversions were performed:
'_symmetry_cell_setting' value 'Orthorhombic' changed to 'orthorhombic'
according to '/home/saulius/struct/CIF-dictionaries/cif_core.dic'
dictionary named 'cif_core.dic' version 2.4.1 from 2010-06-29.

Automatic conversion script
Id: cif_fix_enum 1527 2010-12-29 10:47:43Z saulius 
;
_cod_original_sg_symbol_H-M P212121
_cod_database_code 4024709

loop_
_symmetry_equiv_pos_as_xyz
'x, y, z'
'-x+1/2, -y, z+1/2'
'x+1/2, -y+1/2, -z'
'-x, y+1/2, -z+1/2'

loop_
_atom_site_label
_atom_site_type_symbol
_atom_site_fract_x
_atom_site_fract_y
_atom_site_fract_z
_atom_site_U_iso_or_equiv
_atom_site_adp_type
_atom_site_occupancy
_atom_site_symmetry_multiplicity
_atom_site_calc_flag
_atom_site_refinement_flags
_atom_site_disorder_assembly
_atom_site_disorder_group
O1 O 0.40991(11) 0.25085(16) 0.6206(4) 0.0585(6) Uani 1 1 d . . .
O2 O 0.31979(12) -0.11881(17) 0.6813(5) 0.0674(7) Uani 1 1 d . . .
C1 C 0.38567(18) 0.3666(3) 1.0159(8) 0.0747(11) Uani 1 1 d . . .
H1A H 0.3783 0.4327 0.9818 0.112 Uiso 1 1 calc R . .
H1B H 0.3809 0.3556 1.1849 0.112 Uiso 1 1 calc R . .
H1C H 0.3545 0.3286 0.9299 0.112 Uiso 1 1 calc R . .
C2 C 0.45359(16) 0.3396(2) 0.9391(6) 0.0514(8) Uani 1 1 d . . .
C3 C 0.46424(17) 0.2802(2) 0.7562(6) 0.0518(9) Uani 1 1 d . . .
C4 C 0.52657(16) 0.2471(2) 0.6677(6) 0.0522(8) Uani 1 1 d . . .
H4 H 0.5637 0.2645 0.7533 0.063 Uiso 1 1 calc R . .
C5 C 0.53484(18) 0.1935(2) 0.4724(7) 0.0564(9) Uani 1 1 d . . .
H5 H 0.4972 0.1777 0.3882 0.068 Uiso 1 1 calc R . .
C6 C 0.59626(17) 0.1568(2) 0.3753(6) 0.0509(8) Uani 1 1 d . . .
C7 C 0.59571(19) 0.1036(3) 0.1664(7) 0.0642(9) Uani 1 1 d . . .
H7 H 0.5563 0.0928 0.0882 0.077 Uiso 1 1 calc R . .
C8 C 0.6523(2) 0.0662(3) 0.0720(7) 0.0742(11) Uani 1 1 d . . .
H8 H 0.6506 0.0304 -0.0681 0.089 Uiso 1 1 calc R . .
C9 C 0.7107(2) 0.0811(3) 0.1820(8) 0.0710(11) Uani 1 1 d . . .
H9 H 0.7487 0.0553 0.1184 0.085 Uiso 1 1 calc R . .
C10 C 0.71284(19) 0.1344(3) 0.3867(8) 0.0703(11) Uani 1 1 d . . .
H10 H 0.7526 0.1452 0.4623 0.084 Uiso 1 1 calc R . .
C11 C 0.65650(18) 0.1723(2) 0.4818(7) 0.0624(9) Uani 1 1 d . . .
H11 H 0.6589 0.2090 0.6203 0.075 Uiso 1 1 calc R . .
C12 C 0.50720(17) 0.3869(3) 1.0798(7) 0.0649(10) Uani 1 1 d . . .
H12A H 0.5484 0.3589 1.0379 0.097 Uiso 1 1 calc R . .
H12B H 0.4994 0.3784 1.2481 0.097 Uiso 1 1 calc R . .
H12C H 0.5080 0.4537 1.0431 0.097 Uiso 1 1 calc R . .
C13 C 0.38818(14) 0.1578(2) 0.6459(6) 0.0464(7) Uani 1 1 d . . .
C14 C 0.40436(16) 0.0988(2) 0.8328(6) 0.0524(8) Uani 1 1 d . . .
H14 H 0.4314 0.1207 0.9550 0.063 Uiso 1 1 calc R . .
C15 C 0.38055(15) 0.0074(2) 0.8391(6) 0.0540(8) Uani 1 1 d . . .
H15 H 0.3921 -0.0326 0.9650 0.065 Uiso 1 1 calc R . .
C16 C 0.33967(14) -0.0261(2) 0.6610(6) 0.0481(8) Uani 1 1 d . . .
C17 C 0.32237(16) 0.0344(2) 0.4771(6) 0.0564(9) Uani 1 1 d . . .
H17 H 0.2945 0.0134 0.3565 0.068 Uiso 1 1 calc R . .
C18 C 0.34639(16) 0.1262(3) 0.4718(6) 0.0577(9) Uani 1 1 d . . .
H18 H 0.3340 0.1670 0.3486 0.069 Uiso 1 1 calc R . .
C19 C 0.2842(2) -0.1580(3) 0.4862(8) 0.0768(12) Uani 1 1 d . . .
H19A H 0.2446 -0.1226 0.4635 0.115 Uiso 1 1 calc R . .
H19B H 0.2738 -0.2233 0.5200 0.115 Uiso 1 1 calc R . .
H19C H 0.3102 -0.1547 0.3431 0.115 Uiso 1 1 calc R . .

loop_
_atom_site_aniso_label
_atom_site_aniso_U_11
_atom_site_aniso_U_22
_atom_site_aniso_U_33
_atom_site_aniso_U_23
_atom_site_aniso_U_13
_atom_site_aniso_U_12
O1 0.0576(13) 0.0523(13) 0.0656(15) 0.0026(13) -0.0138(12) 0.0012(11)
O2 0.0691(16) 0.0509(14) 0.0821(18) 0.0005(14) -0.0122(14) -0.0066(12)
C1 0.069(2) 0.067(2) 0.089(3) -0.010(2) 0.003(2) 0.006(2)
C2 0.051(2) 0.0428(17) 0.060(2) 0.0022(17) 0.0018(17) -0.0007(15)
C3 0.049(2) 0.0463(19) 0.060(2) 0.0041(16) -0.0087(16) -0.0014(15)
C4 0.0531(19) 0.0512(18) 0.0523(19) 0.0025(18) -0.0056(16) -0.0018(16)
C5 0.057(2) 0.057(2) 0.056(2) 0.0067(18) -0.0076(18) 0.0006(17)
C6 0.062(2) 0.0474(18) 0.0432(19) 0.0074(15) 0.0032(17) -0.0008(16)
C7 0.068(2) 0.070(2) 0.055(2) 0.005(2) -0.002(2) 0.0030(19)
C8 0.096(3) 0.070(3) 0.057(2) -0.001(2) 0.013(2) 0.001(2)
C9 0.072(3) 0.059(2) 0.082(3) 0.008(2) 0.020(2) 0.010(2)
C10 0.064(2) 0.067(2) 0.080(3) 0.003(2) 0.000(2) 0.002(2)
C11 0.063(2) 0.056(2) 0.067(2) -0.0033(19) 0.001(2) 0.0020(19)
C12 0.069(2) 0.060(2) 0.066(2) -0.0054(19) 0.0016(19) -0.0094(19)
C13 0.0385(16) 0.0522(18) 0.0485(18) -0.0024(16) 0.0033(15) 0.0034(14)
C14 0.0482(18) 0.064(2) 0.0454(18) -0.0018(17) -0.0102(16) -0.0013(16)
C15 0.0503(18) 0.062(2) 0.0492(19) 0.0089(17) -0.0045(17) 0.0042(16)
C16 0.0350(16) 0.0541(19) 0.0552(19) -0.0027(17) 0.0015(16) 0.0045(15)
C17 0.056(2) 0.063(2) 0.050(2) -0.0065(18) -0.0182(17) -0.0041(17)
C18 0.060(2) 0.063(2) 0.050(2) 0.0067(18) -0.0160(17) -0.0016(18)
C19 0.083(3) 0.058(2) 0.090(3) -0.015(2) -0.012(2) -0.010(2)

loop_
_atom_type_symbol
_atom_type_description
_atom_type_scat_dispersion_real
_atom_type_scat_dispersion_imag
_atom_type_scat_source
C C 0.0033 0.0016 'International Tables Vol C Tables 4.2.6.8 and 6.1.1.4'
H H 0.0000 0.0000 'International Tables Vol C Tables 4.2.6.8 and 6.1.1.4'
O O 0.0106 0.0060 'International Tables Vol C Tables 4.2.6.8 and 6.1.1.4'

loop_
_geom_angle_atom_site_label_1
_geom_angle_atom_site_label_2
_geom_angle_atom_site_label_3
_geom_angle
_geom_angle_site_symmetry_1
_geom_angle_site_symmetry_3
_geom_angle_publ_flag
C13 O1 C3 118.3(2) . . ?
C16 O2 C19 117.3(3) . . ?
C2 C1 H1A 109.5 . . ?
C2 C1 H1B 109.5 . . ?
H1A C1 H1B 109.5 . . ?
C2 C1 H1C 109.5 . . ?
H1A C1 H1C 109.5 . . ?
H1B C1 H1C 109.5 . . ?
C3 C2 C1 121.7(3) . . ?
C3 C2 C12 123.7(3) . . ?
C1 C2 C12 114.5(3) . . ?
C2 C3 O1 117.7(3) . . ?
C2 C3 C4 127.3(3) . . ?
O1 C3 C4 114.9(3) . . ?
C5 C4 C3 124.9(3) . . ?
C5 C4 H4 117.6 . . ?
C3 C4 H4 117.6 . . ?
C4 C5 C6 127.6(3) . . ?
C4 C5 H5 116.2 . . ?
C6 C5 H5 116.2 . . ?
C7 C6 C11 116.9(3) . . ?
C7 C6 C5 119.6(3) . . ?
C11 C6 C5 123.5(3) . . ?
C8 C7 C6 121.4(4) . . ?
C8 C7 H7 119.3 . . ?
C6 C7 H7 119.3 . . ?
C9 C8 C7 120.5(4) . . ?
C9 C8 H8 119.7 . . ?
C7 C8 H8 119.7 . . ?
C8 C9 C10 119.4(4) . . ?
C8 C9 H9 120.3 . . ?
C10 C9 H9 120.3 . . ?
C9 C10 C11 120.4(4) . . ?
C9 C10 H10 119.8 . . ?
C11 C10 H10 119.8 . . ?
C10 C11 C6 121.3(4) . . ?
C10 C11 H11 119.3 . . ?
C6 C11 H11 119.3 . . ?
C2 C12 H12A 109.5 . . ?
C2 C12 H12B 109.5 . . ?
H12A C12 H12B 109.5 . . ?
C2 C12 H12C 109.5 . . ?
H12A C12 H12C 109.5 . . ?
H12B C12 H12C 109.5 . . ?
C18 C13 C14 119.6(3) . . ?
C18 C13 O1 115.7(3) . . ?
C14 C13 O1 124.6(3) . . ?
C13 C14 C15 119.9(3) . . ?
C13 C14 H14 120.1 . . ?
C15 C14 H14 120.1 . . ?
C14 C15 C16 121.0(3) . . ?
C14 C15 H15 119.5 . . ?
C16 C15 H15 119.5 . . ?
O2 C16 C17 124.9(3) . . ?
O2 C16 C15 116.4(3) . . ?
C17 C16 C15 118.8(3) . . ?
C16 C17 C18 120.0(3) . . ?
C16 C17 H17 120.0 . . ?
C18 C17 H17 120.0 . . ?
C13 C18 C17 120.7(3) . . ?
C13 C18 H18 119.6 . . ?
C17 C18 H18 119.6 . . ?
O2 C19 H19A 109.5 . . ?
O2 C19 H19B 109.5 . . ?
H19A C19 H19B 109.5 . . ?
O2 C19 H19C 109.5 . . ?
H19A C19 H19C 109.5 . . ?
H19B C19 H19C 109.5 . . ?

loop_
_geom_bond_atom_site_label_1
_geom_bond_atom_site_label_2
_geom_bond_distance
_geom_bond_site_symmetry_2
_geom_bond_publ_flag
O1 C13 1.388(4) . ?
O1 C3 1.407(4) . ?
O2 C16 1.369(4) . ?
O2 C19 1.421(4) . ?
C1 C2 1.504(5) . ?
C1 H1A 0.9600 . ?
C1 H1B 0.9600 . ?
C1 H1C 0.9600 . ?
C2 C3 1.336(4) . ?
C2 C12 1.505(4) . ?
C3 C4 1.445(5) . ?
C4 C5 1.335(4) . ?
C4 H4 0.9300 . ?
C5 C6 1.463(5) . ?
C5 H5 0.9300 . ?
C6 C7 1.385(5) . ?
C6 C11 1.386(5) . ?
C7 C8 1.378(5) . ?
C7 H7 0.9300 . ?
C8 C9 1.359(6) . ?
C8 H8 0.9300 . ?
C9 C10 1.366(6) . ?
C9 H9 0.9300 . ?
C10 C11 1.377(5) . ?
C10 H10 0.9300 . ?
C11 H11 0.9300 . ?
C12 H12A 0.9600 . ?
C12 H12B 0.9600 . ?
C12 H12C 0.9600 . ?
C13 C18 1.368(4) . ?
C13 C14 1.372(4) . ?
C14 C15 1.374(4) . ?
C14 H14 0.9300 . ?
C15 C16 1.381(5) . ?
C15 H15 0.9300 . ?
C16 C17 1.378(5) . ?
C17 C18 1.380(5) . ?
C17 H17 0.9300 . ?
C18 H18 0.9300 . ?
C19 H19A 0.9600 . ?
C19 H19B 0.9600 . ?
C19 H19C 0.9600 . ?

loop_
_cod_related_entry_id
_cod_related_entry_database
_cod_related_entry_code
1 ChemSpider 30659006
